data_4113229
loop_
_publ_author_name
'Vincent Mascitti'
'E. J. Corey'

_publ_section_title
;
 Total Synthesis of (\+-)-Pentacycloanammoxic Acid
;
_journal_name_full 'Journal of the American Chemical Society'
_journal_page_first 15664
_journal_page_last 15665
_journal_paper_doi 10.1021/ja044089a
_journal_volume 126
_journal_year 2004
_chemical_formula_sum 'C24 H22 Br2 N2 O4'
_chemical_formula_weight 562.26
_chemical_name_systematic
; 
 ? 
;
_space_group_IT_number 14
_symmetry_cell_setting monoclinic
_symmetry_space_group_name_Hall '-P 2yn'
_symmetry_space_group_name_H-M 'P 1 21/n 1'
_atom_sites_solution_hydrogens geom
_atom_sites_solution_primary direct
_atom_sites_solution_secondary difmap
_audit_creation_method SHELXL-97
_cell_angle_alpha 90.00
_cell_angle_beta 97.05(4)
_cell_angle_gamma 90.00
_cell_formula_units_Z 4
_cell_length_a 11.590(7)
_cell_length_b 7.564(5)
_cell_length_c 25.78(2)
_cell_measurement_temperature 213(2)
_cell_volume 2243(3)
_computing_cell_refinement 'SMART (BRUKER, V5.625, 2001)'
_computing_data_collection 'ASTRO (BRUKER, V5.007, 1997)'
_computing_data_reduction 'SAINT (BRUKER, V6.22, 2001)'
_computing_molecular_graphics 'SHELXTL (BRUKER, 2000, V6.1)'
_computing_publication_material 'XCIF (Sheldrick and BRUKER, 1997, V5.1)'
_computing_structure_refinement 'SHELXL-97 (Sheldrick, 1997)'
_computing_structure_solution 'SHELXS-97 (Sheldrick, 1990)'
_diffrn_ambient_temperature 213(2)
_diffrn_detector_area_resol_mean 836
_diffrn_measured_fraction_theta_full 1.000
_diffrn_measured_fraction_theta_max 1.000
_diffrn_measurement_device_type 'Bruker CCD'
_diffrn_measurement_method '\w, 0.3 deg'
_diffrn_radiation_monochromator graphite
_diffrn_radiation_source 'normal-focus sealed tube'
_diffrn_radiation_type MoK\a
_diffrn_radiation_wavelength 0.71073
_diffrn_reflns_av_R_equivalents 0.0492
_diffrn_reflns_av_sigmaI/netI 0.0517
_diffrn_reflns_limit_h_max 12
_diffrn_reflns_limit_h_min -12
_diffrn_reflns_limit_k_max 7
_diffrn_reflns_limit_k_min -8
_diffrn_reflns_limit_l_max 27
_diffrn_reflns_limit_l_min -26
_diffrn_reflns_number 9310
_diffrn_reflns_theta_full 22.50
_diffrn_reflns_theta_max 22.50
_diffrn_reflns_theta_min 1.59
_diffrn_standards_decay_% <1
_diffrn_standards_interval_count 0
_diffrn_standards_number 0
_exptl_absorpt_coefficient_mu 3.648
_exptl_absorpt_correction_T_max 0.6687
_exptl_absorpt_correction_T_min 0.6687
_exptl_absorpt_correction_type empirical
_exptl_absorpt_process_details SADABS
_exptl_crystal_colour colorless
_exptl_crystal_density_diffrn 1.665
_exptl_crystal_density_meas 0
_exptl_crystal_description Chunk
_exptl_crystal_F_000 1128
_exptl_crystal_size_max 0.12
_exptl_crystal_size_mid 0.12
_exptl_crystal_size_min 0.12
_refine_diff_density_max 0.631
_refine_diff_density_min -0.485
_refine_diff_density_rms 0.086
_refine_ls_extinction_method none
_refine_ls_goodness_of_fit_ref 1.290
_refine_ls_hydrogen_treatment constr
_refine_ls_matrix_type full
_refine_ls_number_parameters 283
_refine_ls_number_reflns 2930
_refine_ls_number_restraints 138
_refine_ls_restrained_S_all 1.259
_refine_ls_R_factor_all 0.0851
_refine_ls_R_factor_gt 0.0665
_refine_ls_shift/su_max 0.000
_refine_ls_shift/su_mean 0.000
_refine_ls_structure_factor_coef Fsqd
_refine_ls_weighting_details 'calc w=1/[\s^2^(Fo^2^)+(0.0322P)^2^+4.5421P] where P=(Fo^2^+2Fc^2^)/3'
_refine_ls_weighting_scheme calc
_refine_ls_wR_factor_gt 0.1080
_refine_ls_wR_factor_ref 0.1129
_reflns_number_gt 2444
_reflns_number_total 2930
_reflns_threshold_expression >2sigma(I)
_cod_data_source_file ja044089asi20041013_122842.cif
_cod_data_source_block ejc78t
_cod_database_code 4113229

loop_
_symmetry_equiv_pos_as_xyz
'x, y, z'
'-x+1/2, y+1/2, -z+1/2'
'-x, -y, -z'
'x-1/2, -y-1/2, z-1/2'

loop_
_atom_site_label
_atom_site_type_symbol
_atom_site_fract_x
_atom_site_fract_y
_atom_site_fract_z
_atom_site_U_iso_or_equiv
_atom_site_adp_type
_atom_site_occupancy
_atom_site_symmetry_multiplicity
_atom_site_calc_flag
_atom_site_refinement_flags
Br1 Br -0.22677(7) 0.05765(10) 0.14412(3) 0.0447(3) Uani 1 1 d .
Br2 Br -0.14694(7) -0.46845(10) 0.19683(3) 0.0384(3) Uani 1 1 d .
O1 O 0.0787(4) 0.1606(5) 0.37333(17) 0.0275(12) Uani 1 1 d .
O2 O 0.0619(4) 0.3251(6) 0.29995(18) 0.0349(13) Uani 1 1 d .
O3 O 0.2897(4) -0.0670(6) 0.36133(18) 0.0303(12) Uani 1 1 d .
O4 O 0.2255(4) -0.3469(6) 0.36087(18) 0.0295(12) Uani 1 1 d .
N1 N 0.1205(4) 0.0396(7) 0.29733(19) 0.0209(13) Uani 1 1 d .
N2 N 0.1117(4) -0.1281(6) 0.3210(2) 0.0196(13) Uani 1 1 d .
C1 C 0.0855(5) 0.0351(9) 0.2398(2) 0.0234(16) Uani 1 1 d U
H1 H 0.1059 0.1460 0.2226 0.028 Uiso 1 1 calc R
C2 C -0.0467(5) 0.0058(8) 0.2349(2) 0.0207(11) Uani 1 1 d U
H2 H -0.0885 0.1116 0.2454 0.025 Uiso 1 1 calc R
C3 C -0.1103(6) -0.0831(9) 0.1859(3) 0.0304(18) Uani 1 1 d U
H3 H -0.0542 -0.1338 0.1639 0.036 Uiso 1 1 calc R
C4 C -0.1545(6) -0.2237(9) 0.2204(3) 0.0273(17) Uani 1 1 d U
H4 H -0.2354 -0.1955 0.2261 0.033 Uiso 1 1 calc R
C5 C -0.0712(5) -0.1609(8) 0.2676(2) 0.0207(11) Uani 1 1 d U
H5 H -0.1123 -0.1311 0.2979 0.025 Uiso 1 1 calc R
C6 C 0.0453(5) -0.2543(8) 0.2840(2) 0.0198(16) Uani 1 1 d U
H6 H 0.0339 -0.3694 0.3009 0.024 Uiso 1 1 calc R
C7 C 0.1155(5) -0.2741(9) 0.2392(3) 0.0229(17) Uani 1 1 d U
H7 H 0.1387 -0.3842 0.2271 0.028 Uiso 1 1 calc R
C8 C 0.1412(6) -0.1231(9) 0.2184(3) 0.0250(16) Uani 1 1 d U
H8 H 0.1907 -0.1149 0.1922 0.030 Uiso 1 1 calc R
C9 C 0.0826(5) 0.1868(9) 0.3225(3) 0.0208(16) Uani 1 1 d .
C10 C 0.0495(7) 0.3195(9) 0.4006(3) 0.0359(19) Uani 1 1 d U
H10A H -0.0241 0.3682 0.3838 0.043 Uiso 1 1 calc R
H10B H 0.1102 0.4089 0.3990 0.043 Uiso 1 1 calc R
C11 C 0.0390(6) 0.2750(9) 0.4562(3) 0.0297(18) Uani 1 1 d U
C12 C -0.0622(6) 0.3071(9) 0.4771(3) 0.0334(19) Uani 1 1 d U
H12 H -0.1264 0.3523 0.4553 0.040 Uiso 1 1 calc R
C13 C -0.0730(7) 0.2757(10) 0.5287(3) 0.041(2) Uani 1 1 d U
H13 H -0.1429 0.3014 0.5421 0.049 Uiso 1 1 calc R
C14 C 0.0202(7) 0.2060(10) 0.5606(3) 0.040(2) Uani 1 1 d U
H14 H 0.0139 0.1826 0.5960 0.048 Uiso 1 1 calc R
C15 C 0.1217(7) 0.1709(10) 0.5408(3) 0.046(2) Uani 1 1 d U
H15 H 0.1849 0.1222 0.5624 0.055 Uiso 1 1 calc R
C16 C 0.1318(7) 0.2069(10) 0.4890(3) 0.043(2) Uani 1 1 d U
H16 H 0.2026 0.1849 0.4759 0.051 Uiso 1 1 calc R
C17 C 0.2116(6) -0.1951(9) 0.3484(2) 0.0225(16) Uani 1 1 d .
C18 C 0.3920(6) -0.1213(10) 0.3951(3) 0.040(2) Uani 1 1 d U
H18A H 0.4427 -0.1914 0.3753 0.048 Uiso 1 1 calc R
H18B H 0.3698 -0.1945 0.4236 0.048 Uiso 1 1 calc R
C19 C 0.4553(6) 0.0411(10) 0.4169(3) 0.0310(17) Uani 1 1 d U
C20 C 0.4070(7) 0.2055(10) 0.4148(3) 0.0355(19) Uani 1 1 d U
H20 H 0.3302 0.2210 0.3990 0.043 Uiso 1 1 calc R
C21 C 0.4691(8) 0.3487(11) 0.4355(3) 0.047(2) Uani 1 1 d U
H21 H 0.4355 0.4620 0.4331 0.057 Uiso 1 1 calc R
C22 C 0.5812(8) 0.3261(13) 0.4599(3) 0.050(2) Uani 1 1 d U
H22 H 0.6237 0.4235 0.4746 0.060 Uiso 1 1 calc R
C23 C 0.6291(7) 0.1625(13) 0.4625(3) 0.051(2) Uani 1 1 d U
H23 H 0.7054 0.1470 0.4790 0.061 Uiso 1 1 calc R
C24 C 0.5674(6) 0.0184(11) 0.4413(3) 0.043(2) Uani 1 1 d U
H24 H 0.6013 -0.0947 0.4434 0.052 Uiso 1 1 calc R

loop_
_atom_site_aniso_label
_atom_site_aniso_U_11
_atom_site_aniso_U_22
_atom_site_aniso_U_33
_atom_site_aniso_U_23
_atom_site_aniso_U_13
_atom_site_aniso_U_12
Br1 0.0432(5) 0.0426(5) 0.0428(5) -0.0017(4) -0.0167(4) 0.0086(4)
Br2 0.0430(5) 0.0298(4) 0.0425(5) -0.0082(4) 0.0060(4) -0.0115(4)
O1 0.043(3) 0.020(3) 0.019(3) 0.000(2) 0.005(2) 0.004(2)
O2 0.056(4) 0.020(3) 0.027(3) 0.002(2) 0.003(3) 0.001(3)
O3 0.025(3) 0.025(3) 0.038(3) 0.006(2) -0.009(2) -0.004(2)
O4 0.029(3) 0.020(3) 0.038(3) 0.003(2) -0.003(2) 0.005(2)
N1 0.028(3) 0.016(3) 0.018(3) -0.005(3) 0.001(2) -0.002(3)
N2 0.021(3) 0.015(3) 0.022(3) 0.007(2) 0.000(3) -0.002(2)
C1 0.024(4) 0.029(4) 0.017(4) 0.004(3) 0.001(3) -0.004(3)
C2 0.023(3) 0.017(3) 0.022(3) -0.0045(19) 0.003(2) 0.003(2)
C3 0.028(4) 0.037(5) 0.024(4) -0.004(3) -0.006(3) 0.002(3)
C4 0.019(4) 0.029(4) 0.034(4) -0.002(3) 0.004(3) -0.001(3)
C5 0.023(3) 0.017(3) 0.022(3) -0.0045(19) 0.003(2) 0.003(2)
C6 0.024(4) 0.014(4) 0.021(4) -0.001(3) -0.004(3) -0.003(3)
C7 0.014(4) 0.026(4) 0.028(4) -0.010(3) -0.002(3) 0.000(3)
C8 0.021(4) 0.033(4) 0.023(4) -0.003(3) 0.007(3) -0.008(3)
C9 0.011(4) 0.028(5) 0.023(5) 0.004(3) 0.002(3) -0.007(3)
C10 0.052(5) 0.022(4) 0.036(5) -0.002(3) 0.013(4) 0.008(4)
C11 0.040(5) 0.021(4) 0.029(5) -0.004(3) 0.007(4) 0.001(3)
C12 0.032(5) 0.033(4) 0.036(5) -0.006(4) 0.010(4) -0.004(4)
C13 0.044(5) 0.048(5) 0.035(5) -0.012(4) 0.022(4) -0.017(4)
C14 0.055(6) 0.043(5) 0.024(5) -0.006(4) 0.008(4) -0.014(4)
C15 0.050(5) 0.053(5) 0.034(5) -0.004(4) 0.005(4) 0.011(4)
C16 0.048(5) 0.045(5) 0.038(5) 0.001(4) 0.018(4) 0.011(4)
C17 0.023(4) 0.030(5) 0.014(4) 0.003(3) 0.003(3) 0.004(4)
C18 0.029(4) 0.040(5) 0.047(5) 0.003(4) -0.008(4) 0.005(4)
C19 0.026(4) 0.042(5) 0.025(4) 0.001(4) 0.004(3) -0.006(4)
C20 0.041(5) 0.034(5) 0.030(5) 0.001(4) 0.001(4) -0.004(4)
C21 0.073(7) 0.038(5) 0.034(5) -0.002(4) 0.019(5) -0.002(5)
C22 0.046(6) 0.068(7) 0.035(5) -0.016(5) 0.004(4) -0.027(5)
C23 0.037(5) 0.081(7) 0.034(5) -0.009(5) -0.002(4) -0.012(5)
C24 0.030(5) 0.055(5) 0.044(5) -0.005(4) 0.002(4) 0.001(4)

loop_
_atom_type_symbol
_atom_type_description
_atom_type_scat_dispersion_real
_atom_type_scat_dispersion_imag
_atom_type_scat_source
C C 0.0033 0.0016 'International Tables Vol C Tables 4.2.6.8 and 6.1.1.4'
H H 0.0000 0.0000 'International Tables Vol C Tables 4.2.6.8 and 6.1.1.4'
N N 0.0061 0.0033 'International Tables Vol C Tables 4.2.6.8 and 6.1.1.4'
O O 0.0106 0.0060 'International Tables Vol C Tables 4.2.6.8 and 6.1.1.4'
Br Br -0.2901 2.4595 'International Tables Vol C Tables 4.2.6.8 and 6.1.1.4'

loop_
_geom_angle_atom_site_label_1
_geom_angle_atom_site_label_2
_geom_angle_atom_site_label_3
_geom_angle
C9 O1 C10 113.0(5)
C17 O3 C18 115.1(5)
C9 N1 N2 118.2(5)
C9 N1 C1 114.9(5)
N2 N1 C1 112.6(5)
C17 N2 N1 116.7(5)
C17 N2 C6 115.3(5)
N1 N2 C6 110.8(4)
N1 C1 C8 107.9(5)
N1 C1 C2 103.4(5)
C8 C1 C2 108.9(5)
N1 C1 H1 112.0
C8 C1 H1 112.0
C2 C1 H1 112.0
C3 C2 C1 120.2(6)
C3 C2 C5 89.4(5)
C1 C2 C5 108.5(5)
C3 C2 H2 112.1
C1 C2 H2 112.1
C5 C2 H2 112.1
C4 C3 C2 89.2(5)
C4 C3 Br1 116.7(5)
C2 C3 Br1 116.6(5)
C4 C3 H3 110.9
C2 C3 H3 110.9
Br1 C3 H3 110.9
C3 C4 C5 91.3(5)
C3 C4 Br2 116.8(5)
C5 C4 Br2 119.5(4)
C3 C4 H4 109.3
C5 C4 H4 109.3
Br2 C4 H4 109.3
C4 C5 C6 121.5(5)
C4 C5 C2 87.8(5)
C6 C5 C2 107.9(5)
C4 C5 H5 112.3
C6 C5 H5 112.3
C2 C5 H5 112.3
N2 C6 C7 105.7(5)
N2 C6 C5 104.4(5)
C7 C6 C5 112.1(5)
N2 C6 H6 111.5
C7 C6 H6 111.5
C5 C6 H6 111.5
C8 C7 C6 113.6(6)
C8 C7 H7 123.2
C6 C7 H7 123.2
C7 C8 C1 114.6(6)
C7 C8 H8 122.7
C1 C8 H8 122.7
O2 C9 O1 125.1(6)
O2 C9 N1 121.7(6)
O1 C9 N1 113.1(6)
O1 C10 C11 109.2(5)
O1 C10 H10A 109.8
C11 C10 H10A 109.8
O1 C10 H10B 109.8
C11 C10 H10B 109.8
H10A C10 H10B 108.3
C12 C11 C16 117.7(7)
C12 C11 C10 120.8(7)
C16 C11 C10 121.4(7)
C11 C12 C13 122.3(7)
C11 C12 H12 118.9
C13 C12 H12 118.9
C12 C13 C14 119.1(8)
C12 C13 H13 120.5
C14 C13 H13 120.5
C15 C14 C13 119.9(8)
C15 C14 H14 120.0
C13 C14 H14 120.0
C14 C15 C16 120.2(8)
C14 C15 H15 119.9
C16 C15 H15 119.9
C15 C16 C11 120.8(8)
C15 C16 H16 119.6
C11 C16 H16 119.6
O4 C17 O3 124.1(6)
O4 C17 N2 124.6(6)
O3 C17 N2 111.2(6)
O3 C18 C19 108.7(6)
O3 C18 H18A 110.0
C19 C18 H18A 110.0
O3 C18 H18B 110.0
C19 C18 H18B 110.0
H18A C18 H18B 108.3
C20 C19 C24 119.3(7)
C20 C19 C18 123.5(6)
C24 C19 C18 117.2(7)
C19 C20 C21 120.8(7)
C19 C20 H20 119.6
C21 C20 H20 119.6
C20 C21 C22 119.9(8)
C20 C21 H21 120.1
C22 C21 H21 120.1
C23 C22 C21 119.5(8)
C23 C22 H22 120.3
C21 C22 H22 120.3
C22 C23 C24 120.8(8)
C22 C23 H23 119.6
C24 C23 H23 119.6
C23 C24 C19 119.7(8)
C23 C24 H24 120.2
C19 C24 H24 120.2

loop_
_geom_bond_atom_site_label_1
_geom_bond_atom_site_label_2
_geom_bond_distance
Br1 C3 1.939(6)
Br2 C4 1.954(7)
O1 C9 1.332(8)
O1 C10 1.454(8)
O2 C9 1.207(7)
O3 C17 1.340(8)
O3 C18 1.442(8)
O4 C17 1.198(8)
N1 C9 1.387(8)
N1 N2 1.417(7)
N1 C1 1.490(8)
N2 C17 1.377(8)
N2 C6 1.496(8)
C1 C8 1.497(9)
C1 C2 1.538(9)
C1 H1 0.9900
C2 C3 1.537(9)
C2 C5 1.562(9)
C2 H2 0.9900
C3 C4 1.517(10)
C3 H3 0.9900
C4 C5 1.532(9)
C4 H4 0.9900
C5 C6 1.536(8)
C5 H5 0.9900
C6 C7 1.500(9)
C6 H6 0.9900
C7 C8 1.311(9)
C7 H7 0.9400
C8 H8 0.9400
C10 C11 1.492(10)
C10 H10A 0.9800
C10 H10B 0.9800
C11 C12 1.370(10)
C11 C16 1.383(10)
C12 C13 1.374(10)
C12 H12 0.9400
C13 C14 1.380(11)
C13 H13 0.9400
C14 C15 1.365(11)
C14 H14 0.9400
C15 C16 1.382(11)
C15 H15 0.9400
C16 H16 0.9400
C18 C19 1.504(10)
C18 H18A 0.9800
C18 H18B 0.9800
C19 C20 1.362(10)
C19 C24 1.383(10)
C20 C21 1.372(10)
C20 H20 0.9400
C21 C22 1.383(11)
C21 H21 0.9400
C22 C23 1.355(11)
C22 H22 0.9400
C23 C24 1.380(11)
C23 H23 0.9400
C24 H24 0.9400

loop_
_geom_torsion_atom_site_label_1
_geom_torsion_atom_site_label_2
_geom_torsion_atom_site_label_3
_geom_torsion_atom_site_label_4
_geom_torsion
C9 N1 N2 C17 -100.1(7)
C1 N1 N2 C17 122.0(6)
C9 N1 N2 C6 125.3(5)
C1 N1 N2 C6 -12.5(7)
C9 N1 C1 C8 175.4(5)
N2 N1 C1 C8 -45.3(7)
C9 N1 C1 C2 -69.2(6)
N2 N1 C1 C2 70.1(6)
N1 C1 C2 C3 -154.1(5)
C8 C1 C2 C3 -39.5(8)
N1 C1 C2 C5 -53.6(6)
C8 C1 C2 C5 61.0(6)
C1 C2 C3 C4 122.5(6)
C5 C2 C3 C4 11.3(5)
C1 C2 C3 Br1 -117.8(6)
C5 C2 C3 Br1 131.0(5)
C2 C3 C4 C5 -11.6(5)
Br1 C3 C4 C5 -131.1(5)
C2 C3 C4 Br2 -135.9(5)
Br1 C3 C4 Br2 104.5(5)
C3 C4 C5 C6 -98.3(7)
Br2 C4 C5 C6 23.8(8)
C3 C4 C5 C2 11.4(5)
Br2 C4 C5 C2 133.4(5)
C3 C2 C5 C4 -11.2(5)
C1 C2 C5 C4 -133.0(5)
C3 C2 C5 C6 111.2(5)
C1 C2 C5 C6 -10.6(7)
C17 N2 C6 C7 -72.6(6)
N1 N2 C6 C7 62.7(6)
C17 N2 C6 C5 169.0(5)
N1 N2 C6 C5 -55.7(6)
C4 C5 C6 N2 165.6(6)
C2 C5 C6 N2 67.0(6)
C4 C5 C6 C7 51.7(8)
C2 C5 C6 C7 -46.9(6)
N2 C6 C7 C8 -53.2(7)
C5 C6 C7 C8 59.9(7)
C6 C7 C8 C1 -6.0(8)
N1 C1 C8 C7 57.3(7)
C2 C1 C8 C7 -54.3(7)
C10 O1 C9 O2 -1.6(9)
C10 O1 C9 N1 174.6(5)
N2 N1 C9 O2 -162.5(6)
C1 N1 C9 O2 -25.6(9)
N2 N1 C9 O1 21.1(7)
C1 N1 C9 O1 158.0(5)
C9 O1 C10 C11 176.0(5)
O1 C10 C11 C12 -122.0(7)
O1 C10 C11 C16 60.7(9)
C16 C11 C12 C13 0.7(11)
C10 C11 C12 C13 -176.8(7)
C11 C12 C13 C14 -1.4(11)
C12 C13 C14 C15 0.7(11)
C13 C14 C15 C16 0.7(12)
C14 C15 C16 C11 -1.4(12)
C12 C11 C16 C15 0.8(11)
C10 C11 C16 C15 178.2(7)
C18 O3 C17 O4 -3.8(9)
C18 O3 C17 N2 173.4(6)
N1 N2 C17 O4 -163.2(6)
C6 N2 C17 O4 -30.7(9)
N1 N2 C17 O3 19.6(8)
C6 N2 C17 O3 152.2(5)
C17 O3 C18 C19 -165.7(6)
O3 C18 C19 C20 14.6(10)
O3 C18 C19 C24 -166.9(6)
C24 C19 C20 C21 1.5(11)
C18 C19 C20 C21 179.9(7)
C19 C20 C21 C22 -1.5(12)
C20 C21 C22 C23 0.9(12)
C21 C22 C23 C24 -0.2(13)
C22 C23 C24 C19 0.2(12)
C20 C19 C24 C23 -0.8(11)
C18 C19 C24 C23 -179.4(7)
